data_2227545
loop_
_publ_author_name
'Li, Yu-Feng'
'Zhang, Yun-Cheng'

_publ_section_title
;
 1-Benzylidene-4-ethylthiosemicarbazide
;
_journal_coeditor_code HB5654
_journal_issue 10
_journal_name_full 'Acta Crystallographica Section E'
_journal_page_first o2686
_journal_paper_doi 10.1107/S1600536810038444
_journal_volume 66
_journal_year 2010
_chemical_formula_iupac 'C10 H13 N3 S'
_chemical_formula_moiety 'C10 H13 N3 S'
_chemical_formula_sum 'C10 H13 N3 S'
_chemical_formula_weight 207.30
_chemical_name_systematic
;
1-Benzylidene-4-ethylthiosemicarbazide
;
_space_group_IT_number 14
_symmetry_cell_setting monoclinic
_symmetry_space_group_name_Hall '-P 2ybc'
_symmetry_space_group_name_H-M 'P 1 21/c 1'
_atom_sites_solution_hydrogens geom
_atom_sites_solution_primary direct
_atom_sites_solution_secondary difmap
_audit_creation_method SHELXL-97
_cell_angle_alpha 90.00
_cell_angle_beta 96.04(3)
_cell_angle_gamma 90.00
_cell_formula_units_Z 4
_cell_length_a 8.4899(17)
_cell_length_b 13.467(3)
_cell_length_c 10.015(2)
_cell_measurement_reflns_used 2596
_cell_measurement_temperature 293(2)
_cell_measurement_theta_max 27.50
_cell_measurement_theta_min 3.03
_cell_volume 1138.7(4)
_computing_cell_refinement 'SAINT (Bruker, 1997)'
_computing_data_collection 'SMART (Bruker, 1997)'
_computing_data_reduction 'SAINT (Bruker, 1997)'
_computing_molecular_graphics 'SHELXTL (Sheldrick, 2008)'
_computing_publication_material 'SHELXTL (Sheldrick, 2008)'
_computing_structure_refinement 'SHELXL97 (Sheldrick, 2008)'
_computing_structure_solution 'SHELXS97 (Sheldrick, 2008)'
_diffrn_ambient_temperature 293(2)
_diffrn_measured_fraction_theta_full 0.998
_diffrn_measured_fraction_theta_max 0.998
_diffrn_measurement_device_type 'Bruker SMART CCD'
_diffrn_measurement_method 'phi and omega scans'
_diffrn_radiation_monochromator graphite
_diffrn_radiation_source 'fine-focus sealed tube'
_diffrn_radiation_type MoK\a
_diffrn_radiation_wavelength 0.71073
_diffrn_reflns_av_R_equivalents 0.0307
_diffrn_reflns_av_sigmaI/netI 0.0435
_diffrn_reflns_limit_h_max 9
_diffrn_reflns_limit_h_min -10
_diffrn_reflns_limit_k_max 17
_diffrn_reflns_limit_k_min -17
_diffrn_reflns_limit_l_max 13
_diffrn_reflns_limit_l_min -13
_diffrn_reflns_number 10048
_diffrn_reflns_theta_full 27.48
_diffrn_reflns_theta_max 27.48
_diffrn_reflns_theta_min 3.03
_exptl_absorpt_coefficient_mu 0.251
_exptl_absorpt_correction_type none
_exptl_crystal_colour colorless
_exptl_crystal_density_diffrn 1.209
_exptl_crystal_density_method 'not measured'
_exptl_crystal_description block
_exptl_crystal_F_000 440
_exptl_crystal_size_max 0.22
_exptl_crystal_size_mid 0.20
_exptl_crystal_size_min 0.18
_refine_diff_density_max 0.298
_refine_diff_density_min -0.396
_refine_ls_extinction_method none
_refine_ls_goodness_of_fit_ref 1.085
_refine_ls_hydrogen_treatment constr
_refine_ls_matrix_type full
_refine_ls_number_parameters 127
_refine_ls_number_reflns 2596
_refine_ls_number_restraints 0
_refine_ls_restrained_S_all 1.085
_refine_ls_R_factor_all 0.0592
_refine_ls_R_factor_gt 0.0510
_refine_ls_shift/su_max 0.000
_refine_ls_shift/su_mean 0.000
_refine_ls_structure_factor_coef Fsqd
_refine_ls_weighting_details 'calc w=1/[\s^2^(Fo^2^)+(0.0834P)^2^+0.1728P] where P=(Fo^2^+2Fc^2^)/3'
_refine_ls_weighting_scheme calc
_refine_ls_wR_factor_gt 0.1428
_refine_ls_wR_factor_ref 0.1519
_reflns_number_gt 2118
_reflns_number_total 2596
_reflns_threshold_expression I>2\s(I)
_cod_data_source_file hb5654.cif
_cod_data_source_block I
_cod_original_sg_symbol_H-M 'P 21/c'
_cod_database_code 2227545
_cod_database_fobs_code 2227545

loop_
_symmetry_equiv_pos_as_xyz
'x, y, z'
'-x, y+1/2, -z+1/2'
'-x, -y, -z'
'x, -y-1/2, z-1/2'

loop_
_atom_site_type_symbol
_atom_site_label
_atom_site_fract_x
_atom_site_fract_y
_atom_site_fract_z
_atom_site_U_iso_or_equiv
_atom_site_adp_type
_atom_site_calc_flag
_atom_site_refinement_flags
_atom_site_occupancy
_atom_site_disorder_assembly
_atom_site_disorder_group
S S1 0.28967(7) 0.39580(4) -0.07292(4) 0.0744(2) Uani d . 1 . .
N N1 0.25491(17) 0.29999(11) 0.15603(14) 0.0596(4) Uani d . 1 . .
H H1A 0.2916 0.2862 0.2372 0.072 Uiso calc R 1 . .
N N2 0.46620(17) 0.40411(10) 0.15771(13) 0.0537(3) Uani d . 1 . .
H H2A 0.5279 0.4416 0.1171 0.064 Uiso calc R 1 . .
N N3 0.50010(15) 0.38467(9) 0.29257(13) 0.0479(3) Uani d . 1 . .
C C4 0.61893(18) 0.43036(12) 0.35133(16) 0.0504(4) Uani d . 1 . .
H H4A 0.6768 0.4724 0.3014 0.061 Uiso calc R 1 . .
C C3 0.3357(2) 0.36416(12) 0.08914(15) 0.0516(4) Uani d . 1 . .
C C5 0.66728(17) 0.41886(11) 0.49435(16) 0.0473(3) Uani d . 1 . .
C C6 0.5847(2) 0.35906(13) 0.57650(17) 0.0566(4) Uani d . 1 . .
H H6A 0.4966 0.3235 0.5399 0.068 Uiso calc R 1 . .
C C10 0.7983(2) 0.47106(14) 0.55174(19) 0.0624(4) Uani d . 1 . .
H H10A 0.8542 0.5117 0.4983 0.075 Uiso calc R 1 . .
C C7 0.6330(3) 0.35251(16) 0.71139(19) 0.0721(5) Uani d . 1 . .
H H7A 0.5773 0.3125 0.7658 0.087 Uiso calc R 1 . .
C C9 0.8465(2) 0.46324(17) 0.6869(2) 0.0765(6) Uani d . 1 . .
H H9A 0.9356 0.4977 0.7238 0.092 Uiso calc R 1 . .
C C8 0.7637(3) 0.40488(16) 0.7670(2) 0.0775(6) Uani d . 1 . .
H H8A 0.7953 0.4005 0.8586 0.093 Uiso calc R 1 . .
C C1 -0.0363(3) 0.3091(2) 0.1253(3) 0.1024(9) Uani d . 1 . .
H H1B -0.1290 0.2740 0.0876 0.154 Uiso calc R 1 . .
H H1C -0.0324 0.3729 0.0832 0.154 Uiso calc R 1 . .
H H1D -0.0405 0.3176 0.2200 0.154 Uiso calc R 1 . .
C C2 0.1083(3) 0.25096(16) 0.1020(2) 0.0777(6) Uani d . 1 . .
H H2B 0.1027 0.1862 0.1435 0.093 Uiso calc R 1 . .
H H2C 0.1102 0.2410 0.0063 0.093 Uiso calc R 1 . .

loop_
_atom_site_aniso_label
_atom_site_aniso_U_11
_atom_site_aniso_U_22
_atom_site_aniso_U_33
_atom_site_aniso_U_12
_atom_site_aniso_U_13
_atom_site_aniso_U_23
S1 0.0973(4) 0.0820(4) 0.0422(3) -0.0240(3) -0.0006(2) 0.00516(19)
N1 0.0682(9) 0.0602(8) 0.0491(7) -0.0158(7) 0.0001(6) 0.0046(6)
N2 0.0586(8) 0.0584(8) 0.0443(7) -0.0070(6) 0.0066(6) 0.0044(5)
N3 0.0514(7) 0.0472(7) 0.0451(7) 0.0009(5) 0.0046(5) 0.0014(5)
C4 0.0470(8) 0.0513(8) 0.0534(8) -0.0022(6) 0.0070(6) 0.0066(7)
C3 0.0598(9) 0.0503(8) 0.0450(8) -0.0013(7) 0.0070(6) -0.0036(6)
C5 0.0444(7) 0.0436(7) 0.0533(8) 0.0039(6) 0.0026(6) 0.0001(6)
C6 0.0599(9) 0.0524(8) 0.0572(9) -0.0016(7) 0.0049(7) 0.0063(7)
C10 0.0529(9) 0.0616(10) 0.0714(11) -0.0050(8) 0.0000(8) -0.0015(8)
C7 0.0932(14) 0.0654(11) 0.0584(10) 0.0106(10) 0.0110(9) 0.0107(9)
C9 0.0693(12) 0.0740(12) 0.0806(13) 0.0041(10) -0.0182(10) -0.0179(10)
C8 0.0976(15) 0.0781(13) 0.0528(10) 0.0246(11) -0.0108(10) -0.0087(9)
C1 0.0765(14) 0.0977(18) 0.126(2) -0.0322(14) -0.0217(14) 0.0169(15)
C2 0.0950(15) 0.0722(12) 0.0629(11) -0.0365(11) -0.0059(10) 0.0025(9)

loop_
_atom_type_symbol
_atom_type_description
_atom_type_scat_dispersion_real
_atom_type_scat_dispersion_imag
_atom_type_scat_source
C C 0.0033 0.0016 'International Tables Vol C Tables 4.2.6.8 and 6.1.1.4'
H H 0.0000 0.0000 'International Tables Vol C Tables 4.2.6.8 and 6.1.1.4'
N N 0.0061 0.0033 'International Tables Vol C Tables 4.2.6.8 and 6.1.1.4'
S S 0.1246 0.1234 'International Tables Vol C Tables 4.2.6.8 and 6.1.1.4'

loop_
_geom_angle_atom_site_label_1
_geom_angle_atom_site_label_2
_geom_angle_atom_site_label_3
_geom_angle_site_symmetry_1
_geom_angle_site_symmetry_3
_geom_angle
_geom_angle_publ_flag
C3 N1 C2 . . 124.92(15) ?
C3 N1 H1A . . 117.5 ?
C2 N1 H1A . . 117.5 ?
C3 N2 N3 . . 119.89(13) ?
C3 N2 H2A . . 120.1 ?
N3 N2 H2A . . 120.1 ?
C4 N3 N2 . . 115.84(13) ?
N3 C4 C5 . . 122.10(14) ?
N3 C4 H4A . . 118.9 ?
C5 C4 H4A . . 118.9 ?
N1 C3 N2 . . 116.22(14) ?
N1 C3 S1 . . 124.84(13) ?
N2 C3 S1 . . 118.92(13) ?
C10 C5 C6 . . 118.67(15) ?
C10 C5 C4 . . 118.95(15) ?
C6 C5 C4 . . 122.37(14) ?
C7 C6 C5 . . 120.11(17) ?
C7 C6 H6A . . 119.9 ?
C5 C6 H6A . . 119.9 ?
C9 C10 C5 . . 120.71(18) ?
C9 C10 H10A . . 119.6 ?
C5 C10 H10A . . 119.6 ?
C6 C7 C8 . . 120.6(2) ?
C6 C7 H7A . . 119.7 ?
C8 C7 H7A . . 119.7 ?
C8 C9 C10 . . 120.19(19) ?
C8 C9 H9A . . 119.9 ?
C10 C9 H9A . . 119.9 ?
C9 C8 C7 . . 119.75(19) ?
C9 C8 H8A . . 120.1 ?
C7 C8 H8A . . 120.1 ?
C2 C1 H1B . . 109.5 ?
C2 C1 H1C . . 109.5 ?
H1B C1 H1C . . 109.5 ?
C2 C1 H1D . . 109.5 ?
H1B C1 H1D . . 109.5 ?
H1C C1 H1D . . 109.5 ?
N1 C2 C1 . . 112.78(18) ?
N1 C2 H2B . . 109.0 ?
C1 C2 H2B . . 109.0 ?
N1 C2 H2C . . 109.0 ?
C1 C2 H2C . . 109.0 ?
H2B C2 H2C . . 107.8 ?

loop_
_geom_bond_atom_site_label_1
_geom_bond_atom_site_label_2
_geom_bond_site_symmetry_2
_geom_bond_distance
_geom_bond_publ_flag
S1 C3 . 1.6838(16) ?
N1 C3 . 1.328(2) ?
N1 C2 . 1.462(2) ?
N1 H1A . 0.8600 ?
N2 C3 . 1.352(2) ?
N2 N3 . 1.3761(18) ?
N2 H2A . 0.8600 ?
N3 C4 . 1.272(2) ?
C4 C5 . 1.456(2) ?
C4 H4A . 0.9300 ?
C5 C10 . 1.389(2) ?
C5 C6 . 1.392(2) ?
C6 C7 . 1.373(2) ?
C6 H6A . 0.9300 ?
C10 C9 . 1.376(3) ?
C10 H10A . 0.9300 ?
C7 C8 . 1.382(3) ?
C7 H7A . 0.9300 ?
C9 C8 . 1.370(3) ?
C9 H9A . 0.9300 ?
C8 H8A . 0.9300 ?
C1 C2 . 1.495(4) ?
C1 H1B . 0.9600 ?
C1 H1C . 0.9600 ?
C1 H1D . 0.9600 ?
C2 H2B . 0.9700 ?
C2 H2C . 0.9700 ?

loop_
_geom_hbond_atom_site_label_D
_geom_hbond_atom_site_label_H
_geom_hbond_atom_site_label_A
_geom_hbond_site_symmetry_A
_geom_hbond_distance_DH
_geom_hbond_distance_HA
_geom_hbond_distance_DA
_geom_hbond_angle_DHA
N1 H1A N3 . 0.86 2.23 2.628(2) 108
N2 H2A S1 3_665 0.86 2.74 3.5565(16) 158

loop_
_cod_related_entry_id
_cod_related_entry_database
_cod_related_entry_code
1 ChemSpider 6040051
